data_4118215
loop_
_publ_author_name
'Roland Fitzner'
'Elena Mena-Osteritz'
'Amaresh Mishra'
'Gisela Schulz'
'Egon Reinold'
'Matthias Weil'
'Christian K\"orner'
'Hannah Ziehlke'
'Chris Elschner'
'Karl Leo'
'Moritz Riede'
'Martin Pfeiffer'
'Christian Uhrich'
'Peter B\"auerle'

_publ_contact_author_address
;
Institute of Organic Chemistry II and Advanced Materials
University of Ulm 
Albert-Einstein-Allee 11
89081 Ulm
Germany
;
_publ_contact_author_email peter.baeuerle@uni-ulm.de
_publ_contact_author_fax '+43 1 58801 17199'
_publ_contact_author_name
;       
Peter B\"auerle
;
_publ_contact_author_phone '+43 1 58801 17122'
_publ_section_title
;
 Correlation of \p-Conjugated Oligomer Structure with Film Morphology and
 Organic Solar Cell Performance
;
_journal_name_full 'Journal of the American Chemical Society'
_journal_page_first 11064
_journal_page_last 11067
_journal_paper_doi 10.1021/ja302320c
_journal_volume 134
_journal_year 2012
_chemical_formula_moiety 'C30 H16 N4 S5'
_chemical_formula_sum 'C30 H16 N4 S5'
_chemical_formula_weight 592.77
_chemical_name_systematic
; 
 ? 
;
_space_group_IT_number 15
_symmetry_cell_setting monoclinic
_symmetry_space_group_name_Hall '-C 2yc'
_symmetry_space_group_name_H-M 'C 1 2/c 1'
_atom_sites_solution_hydrogens geom
_atom_sites_solution_primary direct
_atom_sites_solution_secondary difmap
_audit_creation_method SHELXL-97
_cell_angle_alpha 90.00
_cell_angle_beta 98.956(5)
_cell_angle_gamma 90.00
_cell_formula_units_Z 4
_cell_length_a 13.5670(12)
_cell_length_b 15.9004(13)
_cell_length_c 12.8460(10)
_cell_measurement_reflns_used 6000
_cell_measurement_temperature 100(2)
_cell_measurement_theta_max 25.04
_cell_measurement_theta_min 2.401
_cell_volume 2737.4(4)
_computing_cell_refinement APEX2
_computing_data_collection 'APEX2 (Bruker, 2008)'
_computing_data_reduction APEX2
_computing_structure_refinement 'SHELXL-97 (Sheldrick, 2008)'
_computing_structure_solution 'SHELXS-97 (Sheldrick, 2008)'
_diffrn_ambient_temperature 100(2)
_diffrn_measured_fraction_theta_full 0.996
_diffrn_measured_fraction_theta_max 0.996
_diffrn_measurement_device_type 'Bruker APEXII CCD'
_diffrn_measurement_method '\w- and \f-scans'
_diffrn_radiation_monochromator graphite
_diffrn_radiation_source 'fine-focus sealed tube'
_diffrn_radiation_type MoK\a
_diffrn_radiation_wavelength 0.71073
_diffrn_reflns_av_R_equivalents 0.0786
_diffrn_reflns_av_sigmaI/netI 0.0550
_diffrn_reflns_limit_h_max 17
_diffrn_reflns_limit_h_min -17
_diffrn_reflns_limit_k_max 20
_diffrn_reflns_limit_k_min -20
_diffrn_reflns_limit_l_max 16
_diffrn_reflns_limit_l_min -16
_diffrn_reflns_number 24684
_diffrn_reflns_theta_full 27.00
_diffrn_reflns_theta_max 27.00
_diffrn_reflns_theta_min 1.99
_diffrn_standards_number 0
_exptl_absorpt_coefficient_mu 0.452
_exptl_absorpt_correction_T_max 0.9690
_exptl_absorpt_correction_T_min 0.9231
_exptl_absorpt_correction_type multi-scan
_exptl_absorpt_process_details
; 
(<i>SADABS</i>; Bruker, 2008)
;
_exptl_crystal_colour 'greenish black'
_exptl_crystal_density_diffrn 1.438
_exptl_crystal_description fragment
_exptl_crystal_F_000 1216
_exptl_crystal_size_max 0.18
_exptl_crystal_size_mid 0.18
_exptl_crystal_size_min 0.07
_refine_diff_density_max 0.521
_refine_diff_density_min -0.519
_refine_diff_density_rms 0.095
_refine_ls_extinction_method none
_refine_ls_goodness_of_fit_ref 1.081
_refine_ls_hydrogen_treatment constr
_refine_ls_matrix_type full
_refine_ls_number_parameters 178
_refine_ls_number_reflns 2983
_refine_ls_number_restraints 0
_refine_ls_restrained_S_all 1.081
_refine_ls_R_factor_all 0.0803
_refine_ls_R_factor_gt 0.0574
_refine_ls_shift/su_max 0.000
_refine_ls_shift/su_mean 0.000
_refine_ls_structure_factor_coef Fsqd
_refine_ls_weighting_details 'calc w=1/[\s^2^(Fo^2^)+(0.0498P)^2^+14.3844P] where P=(Fo^2^+2Fc^2^)/3'
_refine_ls_weighting_scheme calc
_refine_ls_wR_factor_gt 0.1370
_refine_ls_wR_factor_ref 0.1527
_reflns_number_gt 2281
_reflns_number_total 2983
_reflns_threshold_expression >2sigma(I)
_cod_data_source_file ja302320c_si_001.cif
_cod_data_source_block C30H16N4S5
_cod_original_sg_symbol_H-M 'C 2/c'
_cod_database_code 4118215

loop_
_symmetry_equiv_pos_as_xyz
'x, y, z'
'-x, y, -z+1/2'
'x+1/2, y+1/2, z'
'-x+1/2, y+1/2, -z+1/2'
'-x, -y, -z'
'x, -y, z-1/2'
'-x+1/2, -y+1/2, -z'
'x+1/2, -y+1/2, z-1/2'

loop_
_atom_site_label
_atom_site_type_symbol
_atom_site_fract_x
_atom_site_fract_y
_atom_site_fract_z
_atom_site_U_iso_or_equiv
_atom_site_adp_type
_atom_site_occupancy
_atom_site_symmetry_multiplicity
_atom_site_calc_flag
_atom_site_refinement_flags
S1 S 1.0000 0.44055(7) 0.2500 0.0214(3) Uani 1 2 d S
S3 S 0.69551(7) 0.40476(5) 0.70248(6) 0.0236(2) Uani 1 1 d .
S2 S 0.84302(7) 0.55339(6) 0.48717(6) 0.0227(2) Uani 1 1 d .
C1 C 0.9482(2) 0.5157(2) 0.3221(2) 0.0198(7) Uani 1 1 d .
C2 C 0.8915(3) 0.4866(2) 0.4018(2) 0.0211(7) Uani 1 1 d .
C5 C 0.7911(3) 0.4710(2) 0.5470(2) 0.0225(7) Uani 1 1 d .
C11 C 0.9711(3) 0.5964(2) 0.2919(2) 0.0216(7) Uani 1 1 d .
C9 C 0.6393(3) 0.4732(2) 0.7807(2) 0.0213(7) Uani 1 1 d .
C3 C 0.8685(3) 0.4044(2) 0.4210(3) 0.0268(8) Uani 1 1 d .
H3 H 0.8890 0.3582 0.3826 0.032 Uiso 1 1 calc R
C10 C 0.5861(3) 0.4493(2) 0.8633(2) 0.0224(7) Uani 1 1 d .
H10 H 0.5563 0.4944 0.8958 0.027 Uiso 1 1 calc R
C6 C 0.7356(3) 0.4873(2) 0.6326(2) 0.0212(7) Uani 1 1 d .
C7 C 0.7066(3) 0.5633(2) 0.6691(3) 0.0253(8) Uani 1 1 d .
H7 H 0.7219 0.6159 0.6403 0.030 Uiso 1 1 calc R
C8 C 0.6528(3) 0.5553(2) 0.7524(3) 0.0254(8) Uani 1 1 d .
H8 H 0.6277 0.6020 0.7863 0.030 Uiso 1 1 calc R
C4 C 0.8116(3) 0.3955(2) 0.5034(3) 0.0280(8) Uani 1 1 d .
H4 H 0.7898 0.3428 0.5262 0.034 Uiso 1 1 calc R
C13 C 0.5715(3) 0.3717(2) 0.9026(3) 0.0248(8) Uani 1 1 d .
C12 C 0.9384(3) 0.6747(2) 0.3417(3) 0.0309(9) Uani 1 1 d .
H13A H 0.8656 0.6744 0.3371 0.046 Uiso 1 1 calc R
H13B H 0.9589 0.7241 0.3048 0.046 Uiso 1 1 calc R
H13C H 0.9692 0.6767 0.4159 0.046 Uiso 1 1 calc R
N2 N 0.4616(3) 0.3532(2) 1.0475(2) 0.0336(8) Uani 1 1 d .
C14 C 0.5109(3) 0.3611(2) 0.9836(3) 0.0256(8) Uani 1 1 d .
C15 C 0.6143(3) 0.2969(2) 0.8663(3) 0.0386(10) Uani 1 1 d .
N1 N 0.6507(4) 0.2383(2) 0.8391(4) 0.0721(16) Uani 1 1 d .

loop_
_atom_site_aniso_label
_atom_site_aniso_U_11
_atom_site_aniso_U_22
_atom_site_aniso_U_33
_atom_site_aniso_U_23
_atom_site_aniso_U_13
_atom_site_aniso_U_12
S1 0.0328(7) 0.0214(6) 0.0102(5) 0.000 0.0046(5) 0.000
S3 0.0328(5) 0.0245(4) 0.0142(4) -0.0022(3) 0.0059(3) 0.0001(4)
S2 0.0326(5) 0.0259(5) 0.0101(4) -0.0010(3) 0.0049(3) 0.0003(4)
C1 0.0226(18) 0.0233(17) 0.0127(15) 0.0001(12) 0.0001(13) 0.0016(13)
C2 0.0278(18) 0.0249(17) 0.0102(14) -0.0001(12) 0.0016(13) -0.0010(14)
C5 0.0259(18) 0.0308(19) 0.0101(14) 0.0001(13) 0.0014(13) 0.0005(14)
C11 0.0300(19) 0.0219(17) 0.0124(15) -0.0021(13) 0.0022(13) 0.0000(14)
C9 0.0262(18) 0.0260(18) 0.0107(14) -0.0016(13) -0.0002(13) 0.0017(14)
C3 0.039(2) 0.0247(18) 0.0181(16) -0.0021(14) 0.0097(15) -0.0002(16)
C10 0.031(2) 0.0241(17) 0.0128(14) -0.0005(12) 0.0038(13) 0.0040(14)
C6 0.0245(18) 0.0273(18) 0.0116(14) 0.0002(13) 0.0019(13) -0.0027(14)
C7 0.036(2) 0.0273(18) 0.0128(15) 0.0044(13) 0.0049(14) -0.0001(15)
C8 0.035(2) 0.0265(19) 0.0146(15) 0.0025(13) 0.0051(14) 0.0038(15)
C4 0.039(2) 0.030(2) 0.0159(16) 0.0006(14) 0.0088(15) -0.0022(16)
C13 0.033(2) 0.0244(18) 0.0174(16) 0.0011(13) 0.0053(14) 0.0023(15)
C12 0.043(2) 0.0256(19) 0.0252(18) -0.0028(15) 0.0090(17) -0.0006(17)
N2 0.052(2) 0.0272(17) 0.0232(16) 0.0066(13) 0.0090(15) 0.0086(15)
C14 0.036(2) 0.0210(17) 0.0203(17) 0.0027(13) 0.0052(15) 0.0050(15)
C15 0.049(3) 0.022(2) 0.049(3) 0.0016(17) 0.023(2) -0.0021(18)
N1 0.093(4) 0.027(2) 0.114(4) 0.001(2) 0.072(3) 0.002(2)

loop_
_atom_type_symbol
_atom_type_description
_atom_type_scat_dispersion_real
_atom_type_scat_dispersion_imag
_atom_type_scat_source
C C 0.0033 0.0016 'International Tables Vol C Tables 4.2.6.8 and 6.1.1.4'
H H 0.0000 0.0000 'International Tables Vol C Tables 4.2.6.8 and 6.1.1.4'
N N 0.0061 0.0033 'International Tables Vol C Tables 4.2.6.8 and 6.1.1.4'
S S 0.1246 0.1234 'International Tables Vol C Tables 4.2.6.8 and 6.1.1.4'

loop_
_geom_angle_atom_site_label_1
_geom_angle_atom_site_label_2
_geom_angle_atom_site_label_3
_geom_angle
_geom_angle_site_symmetry_1
_geom_angle_site_symmetry_3
C1 S1 C1 92.4(2) . 2_755
C6 S3 C9 91.54(16) . .
C5 S2 C2 92.21(16) . .
C11 C1 C2 131.1(3) . .
C11 C1 S1 111.2(2) . .
C2 C1 S1 117.6(3) . .
C3 C2 C1 126.1(3) . .
C3 C2 S2 110.6(2) . .
C1 C2 S2 123.3(3) . .
C4 C5 C6 128.9(3) . .
C4 C5 S2 111.1(2) . .
C6 C5 S2 120.0(3) . .
C1 C11 C11 112.54(18) . 2_755
C1 C11 C12 123.6(3) . .
C11 C11 C12 123.83(19) 2_755 .
C8 C9 C10 123.6(3) . .
C8 C9 S3 110.7(3) . .
C10 C9 S3 125.7(3) . .
C2 C3 C4 113.3(3) . .
C2 C3 H3 123.3 . .
C4 C3 H3 123.3 . .
C13 C10 C9 129.7(3) . .
C13 C10 H10 115.2 . .
C9 C10 H10 115.2 . .
C7 C6 C5 128.6(3) . .
C7 C6 S3 111.2(2) . .
C5 C6 S3 120.2(3) . .
C6 C7 C8 113.1(3) . .
C6 C7 H7 123.4 . .
C8 C7 H7 123.4 . .
C9 C8 C7 113.4(3) . .
C9 C8 H8 123.3 . .
C7 C8 H8 123.3 . .
C5 C4 C3 112.8(3) . .
C5 C4 H4 123.6 . .
C3 C4 H4 123.6 . .
C10 C13 C15 122.9(3) . .
C10 C13 C14 120.6(3) . .
C15 C13 C14 116.5(3) . .
C11 C12 H13A 109.5 . .
C11 C12 H13B 109.5 . .
H13A C12 H13B 109.5 . .
C11 C12 H13C 109.5 . .
H13A C12 H13C 109.5 . .
H13B C12 H13C 109.5 . .
N2 C14 C13 179.2(4) . .
N1 C15 C13 178.1(6) . .

loop_
_geom_bond_atom_site_label_1
_geom_bond_atom_site_label_2
_geom_bond_distance
_geom_bond_site_symmetry_2
S1 C1 1.726(3) .
S1 C1 1.726(3) 2_755
S3 C6 1.725(3) .
S3 C9 1.736(3) .
S2 C5 1.723(4) .
S2 C2 1.728(3) .
C1 C11 1.390(5) .
C1 C2 1.449(4) .
C2 C3 1.375(5) .
C5 C4 1.372(5) .
C5 C6 1.450(4) .
C11 C11 1.426(6) 2_755
C11 C12 1.498(5) .
C9 C8 1.375(5) .
C9 C10 1.425(4) .
C3 C4 1.411(5) .
C3 H3 0.9500 .
C10 C13 1.360(5) .
C10 H10 0.9500 .
C6 C7 1.375(5) .
C7 C8 1.392(5) .
C7 H7 0.9500 .
C8 H8 0.9500 .
C4 H4 0.9500 .
C13 C15 1.433(5) .
C13 C14 1.433(5) .
C12 H13A 0.9800 .
C12 H13B 0.9800 .
C12 H13C 0.9800 .
N2 C14 1.143(5) .
C15 N1 1.136(5) .
